data_2236242
loop_
_publ_author_name
'Bai, Ming'
'Zhang, Yan'
'Zhang, Chongxi'

_publ_section_title
;
 Dimethyl 3,3'-[(4,5-dicyano-1,2-phenylene)bis(oxy)]dibenzoate
;
_journal_coeditor_code HB6852
_journal_issue 9
_journal_name_full 'Acta Crystallographica Section E'
_journal_page_first o2611
_journal_paper_doi 10.1107/S1600536812027432
_journal_volume 68
_journal_year 2012
_chemical_formula_iupac 'C24 H16 N2 O6'
_chemical_formula_moiety 'C24 H16 N2 O6'
_chemical_formula_sum 'C24 H16 N2 O6'
_chemical_formula_weight 428.39
_chemical_name_systematic
;
Dimethyl 3,3'-[(4,5-dicyano-1,2-phenylene)bis(oxy)]dibenzoate
;
_space_group_IT_number 2
_symmetry_cell_setting triclinic
_symmetry_space_group_name_Hall '-P 1'
_symmetry_space_group_name_H-M 'P -1'
_atom_sites_solution_hydrogens geom
_atom_sites_solution_primary direct
_atom_sites_solution_secondary difmap
_audit_creation_method SHELXL-97
_cell_angle_alpha 82.284(10)
_cell_angle_beta 85.991(10)
_cell_angle_gamma 64.721(11)
_cell_formula_units_Z 2
_cell_length_a 10.1092(11)
_cell_length_b 10.3408(11)
_cell_length_c 10.8190(14)
_cell_measurement_reflns_used 3269
_cell_measurement_temperature 293(2)
_cell_measurement_theta_max 64.72
_cell_measurement_theta_min 2.06
_cell_volume 1013.3(2)
_computing_cell_refinement 'CrysAlis PRO (Agilent, 2011)'
_computing_data_collection 'CrysAlis PRO (Agilent, 2011)'
_computing_data_reduction 'CrysAlis PRO (Agilent, 2011)'
_computing_molecular_graphics 'XP in SHELXTL (Sheldrick, 2008)'
_computing_publication_material 'SHELXL97 (Sheldrick, 2008)'
_computing_structure_refinement 'SHELXL97 (Sheldrick, 2008)'
_computing_structure_solution 'SHELXS97 (Sheldrick, 2008)'
_diffrn_ambient_temperature 293(2)
_diffrn_detector_area_resol_mean 0
_diffrn_measured_fraction_theta_full 0.988
_diffrn_measured_fraction_theta_max 0.988
_diffrn_measurement_device_type 'Agilent Xcalibur Eos Gemini'
_diffrn_measurement_method '\w scans'
_diffrn_radiation_monochromator graphite
_diffrn_radiation_source 'fine-focus sealed tube'
_diffrn_radiation_type CuK\a
_diffrn_radiation_wavelength 1.54178
_diffrn_reflns_av_R_equivalents 0.0185
_diffrn_reflns_av_sigmaI/netI 0.0270
_diffrn_reflns_limit_h_max 11
_diffrn_reflns_limit_h_min -11
_diffrn_reflns_limit_k_max 12
_diffrn_reflns_limit_k_min -9
_diffrn_reflns_limit_l_max 12
_diffrn_reflns_limit_l_min -9
_diffrn_reflns_number 6668
_diffrn_reflns_theta_full 66.00
_diffrn_reflns_theta_max 66.00
_diffrn_reflns_theta_min 4.12
_diffrn_standards_interval_count 0
_diffrn_standards_interval_time 0
_diffrn_standards_number 0
_exptl_absorpt_coefficient_mu 0.856
_exptl_absorpt_correction_T_max 0.9347
_exptl_absorpt_correction_T_min 0.8823
_exptl_absorpt_correction_type multi-scan
_exptl_absorpt_process_details
;
(CrysAlis PRO; Agilent, 2011)
;
_exptl_crystal_colour colorless
_exptl_crystal_density_diffrn 1.404
_exptl_crystal_density_method 'not measured'
_exptl_crystal_description block
_exptl_crystal_F_000 444
_exptl_crystal_size_max 0.15
_exptl_crystal_size_mid 0.11
_exptl_crystal_size_min 0.08
_refine_diff_density_max 0.208
_refine_diff_density_min -0.198
_refine_ls_extinction_coef 0.0036(6)
_refine_ls_extinction_expression Fc^*^=kFc[1+0.001xFc^2^\l^3^/sin(2\q)]^-1/4^
_refine_ls_extinction_method 'SHELXL97 (Sheldrick, 2008)'
_refine_ls_goodness_of_fit_ref 1.073
_refine_ls_hydrogen_treatment constr
_refine_ls_matrix_type full
_refine_ls_number_parameters 292
_refine_ls_number_reflns 3484
_refine_ls_number_restraints 1
_refine_ls_restrained_S_all 1.073
_refine_ls_R_factor_all 0.0489
_refine_ls_R_factor_gt 0.0394
_refine_ls_shift/su_max 0.010
_refine_ls_shift/su_mean 0.003
_refine_ls_structure_factor_coef Fsqd
_refine_ls_weighting_details 'calc w=1/[\s^2^(Fo^2^)+(0.0630P)^2^+0.0632P] where P=(Fo^2^+2Fc^2^)/3'
_refine_ls_weighting_scheme calc
_refine_ls_wR_factor_gt 0.1092
_refine_ls_wR_factor_ref 0.1192
_reflns_number_gt 2790
_reflns_number_total 3484
_reflns_threshold_expression I>2\s(I)
_cod_data_source_file hb6852.cif
_cod_data_source_block I
_cod_database_code 2236242
_cod_database_fobs_code 2236242

loop_
_symmetry_equiv_pos_as_xyz
'x, y, z'
'-x, -y, -z'

loop_
_atom_site_type_symbol
_atom_site_label
_atom_site_fract_x
_atom_site_fract_y
_atom_site_fract_z
_atom_site_U_iso_or_equiv
_atom_site_adp_type
_atom_site_calc_flag
_atom_site_refinement_flags
_atom_site_occupancy
_atom_site_symmetry_multiplicity
O O1 0.36679(12) 0.87260(13) 0.45190(11) 0.0500(3) Uani d . 1 1
O O2 0.53609(14) 0.59249(13) 0.39290(10) 0.0547(3) Uani d . 1 1
O O3 0.2830(2) 0.7221(2) -0.11360(13) 0.0933(6) Uani d . 1 1
O O4 0.26548(15) 0.56809(16) 0.04354(12) 0.0648(4) Uani d . 1 1
O O5 -0.01163(14) 0.88074(16) 0.18060(12) 0.0635(4) Uani d . 1 1
O O6 -0.19904(13) 0.89259(17) 0.30884(15) 0.0738(4) Uani d . 1 1
N N1 1.0057(2) 0.4624(2) 0.7376(2) 0.0809(6) Uani d . 1 1
N N2 0.7608(2) 0.8509(2) 0.83423(15) 0.0723(5) Uani d . 1 1
C C1 0.75592(17) 0.61523(18) 0.63383(14) 0.0447(4) Uani d . 1 1
C C2 0.66927(17) 0.75363(18) 0.66704(13) 0.0430(4) Uani d U 1 1
C C3 0.53669(17) 0.83798(18) 0.60837(14) 0.0450(4) Uani d . 1 1
H H3 0.4778 0.9289 0.6315 0.054 Uiso calc R 1 1
C C4 0.49313(17) 0.78577(18) 0.51556(14) 0.0432(4) Uani d . 1 1
C C5 0.57990(18) 0.64856(18) 0.48157(14) 0.0449(4) Uani d . 1 1
C C6 0.71024(19) 0.56367(18) 0.54090(15) 0.0479(4) Uani d . 1 1
H H6 0.7675 0.4720 0.5187 0.058 Uiso calc R 1 1
C C7 0.51505(17) 0.66227(18) 0.27123(14) 0.0449(4) Uani d . 1 1
C C8 0.57881(19) 0.7533(2) 0.22567(16) 0.0514(4) Uani d . 1 1
H H8 0.6374 0.7728 0.2761 0.062 Uiso calc R 1 1
C C9 0.5536(2) 0.8156(2) 0.10261(17) 0.0586(5) Uani d . 1 1
H H9 0.5948 0.8783 0.0706 0.070 Uiso calc R 1 1
C C10 0.4682(2) 0.7854(2) 0.02736(16) 0.0568(5) Uani d . 1 1
H H10 0.4523 0.8275 -0.0550 0.068 Uiso calc R 1 1
C C11 0.40625(18) 0.69222(19) 0.07461(15) 0.0482(4) Uani d . 1 1
C C12 0.43022(18) 0.62997(18) 0.19734(15) 0.0469(4) Uani d . 1 1
H H12 0.3894 0.5669 0.2296 0.056 Uiso calc R 1 1
C C13 0.24755(16) 0.83783(17) 0.47464(14) 0.0416(4) Uani d . 1 1
C C14 0.21672(18) 0.78724(18) 0.59275(15) 0.0491(4) Uani d . 1 1
H H14 0.2801 0.7667 0.6583 0.059 Uiso calc R 1 1
C C15 0.0898(2) 0.7680(2) 0.61111(17) 0.0587(5) Uani d . 1 1
H H15 0.0671 0.7339 0.6899 0.070 Uiso calc R 1 1
C C16 -0.00390(19) 0.7989(2) 0.51367(18) 0.0575(5) Uani d . 1 1
H H16 -0.0905 0.7879 0.5277 0.069 Uiso calc R 1 1
C C17 0.02986(17) 0.84627(18) 0.39509(16) 0.0469(4) Uani d . 1 1
C C18 0.15724(17) 0.86604(17) 0.37489(15) 0.0429(4) Uani d . 1 1
H H18 0.1815 0.8977 0.2957 0.051 Uiso calc R 1 1
C C19 0.71881(18) 0.8084(2) 0.76095(15) 0.0500(4) Uani d U 1 1
C C20 0.8951(2) 0.5287(2) 0.69212(18) 0.0556(4) Uani d . 1 1
C C21 -0.07390(18) 0.87628(19) 0.29280(18) 0.0537(4) Uani d . 1 1
C C22 0.3129(2) 0.6638(2) -0.00915(16) 0.0563(5) Uani d . 1 1
C C23 0.1746(2) 0.5351(3) -0.0331(2) 0.0756(6) Uani d . 1 1
H H23A 0.0814 0.6165 -0.0446 0.113 Uiso calc R 1 1
H H23B 0.1605 0.4533 0.0073 0.113 Uiso calc R 1 1
H H23C 0.2215 0.5137 -0.1128 0.113 Uiso calc R 1 1
C C24 -0.1000(3) 0.8966(3) 0.0748(2) 0.0795(7) Uani d . 1 1
H H24A -0.1324 0.8210 0.0842 0.119 Uiso calc R 1 1
H H24B -0.0428 0.8913 -0.0006 0.119 Uiso calc R 1 1
H H24C -0.1834 0.9882 0.0706 0.119 Uiso calc R 1 1

loop_
_atom_site_aniso_label
_atom_site_aniso_U_11
_atom_site_aniso_U_22
_atom_site_aniso_U_33
_atom_site_aniso_U_12
_atom_site_aniso_U_13
_atom_site_aniso_U_23
O1 0.0467(6) 0.0577(7) 0.0502(6) -0.0286(6) -0.0169(5) 0.0096(5)
O2 0.0801(9) 0.0585(7) 0.0403(6) -0.0430(7) -0.0184(5) 0.0024(5)
O3 0.1357(15) 0.1149(14) 0.0484(8) -0.0717(12) -0.0370(9) 0.0116(8)
O4 0.0720(9) 0.0846(10) 0.0503(7) -0.0426(8) -0.0150(6) -0.0085(7)
O5 0.0553(7) 0.0812(9) 0.0595(8) -0.0331(7) -0.0194(6) -0.0020(6)
O6 0.0421(7) 0.0856(10) 0.0996(11) -0.0272(7) -0.0076(7) -0.0257(8)
N1 0.0627(11) 0.0727(12) 0.1003(14) -0.0196(9) -0.0356(10) 0.0000(10)
N2 0.0790(12) 0.0964(14) 0.0541(9) -0.0447(11) -0.0119(8) -0.0180(9)
C1 0.0451(9) 0.0530(9) 0.0404(8) -0.0258(8) -0.0071(6) 0.0011(7)
C2 0.0454(8) 0.0566(9) 0.0331(7) -0.0273(7) -0.0041(6) -0.0034(6)
C3 0.0462(9) 0.0517(9) 0.0400(8) -0.0233(7) -0.0017(6) -0.0052(7)
C4 0.0443(8) 0.0520(9) 0.0374(7) -0.0257(7) -0.0096(6) 0.0040(6)
C5 0.0548(9) 0.0540(9) 0.0363(8) -0.0332(8) -0.0091(7) 0.0003(7)
C6 0.0546(10) 0.0472(9) 0.0444(9) -0.0230(8) -0.0073(7) -0.0047(7)
C7 0.0479(9) 0.0506(9) 0.0374(8) -0.0214(7) -0.0064(6) -0.0035(7)
C8 0.0511(9) 0.0613(10) 0.0504(9) -0.0318(8) -0.0033(7) -0.0063(8)
C9 0.0630(11) 0.0674(12) 0.0525(10) -0.0370(10) 0.0042(8) -0.0002(8)
C10 0.0604(11) 0.0681(12) 0.0402(9) -0.0276(9) -0.0014(7) 0.0012(8)
C11 0.0484(9) 0.0570(10) 0.0386(8) -0.0209(8) -0.0031(7) -0.0067(7)
C12 0.0512(9) 0.0541(9) 0.0403(8) -0.0265(8) -0.0048(7) -0.0050(7)
C13 0.0391(8) 0.0427(8) 0.0440(8) -0.0178(7) -0.0048(6) -0.0047(6)
C14 0.0530(9) 0.0520(10) 0.0395(8) -0.0195(8) -0.0034(7) -0.0040(7)
C15 0.0596(11) 0.0651(11) 0.0501(10) -0.0279(9) 0.0105(8) -0.0031(8)
C16 0.0458(9) 0.0620(11) 0.0661(11) -0.0254(9) 0.0077(8) -0.0076(9)
C17 0.0407(8) 0.0447(9) 0.0557(10) -0.0169(7) -0.0034(7) -0.0094(7)
C18 0.0418(8) 0.0459(8) 0.0423(8) -0.0199(7) -0.0046(6) -0.0030(6)
C19 0.0508(9) 0.0649(11) 0.0396(8) -0.0286(9) -0.0041(7) -0.0064(7)
C20 0.0548(11) 0.0584(11) 0.0580(10) -0.0272(9) -0.0146(8) -0.0024(8)
C21 0.0429(9) 0.0481(9) 0.0723(12) -0.0185(8) -0.0101(8) -0.0124(8)
C22 0.0604(11) 0.0652(11) 0.0419(9) -0.0232(9) -0.0091(8) -0.0087(8)
C23 0.0767(14) 0.0902(16) 0.0725(13) -0.0414(13) -0.0213(11) -0.0192(12)
C24 0.0740(14) 0.0946(17) 0.0736(14) -0.0367(13) -0.0357(11) -0.0003(12)

loop_
_atom_type_symbol
_atom_type_description
_atom_type_scat_dispersion_real
_atom_type_scat_dispersion_imag
_atom_type_scat_source
C C 0.0181 0.0091 'International Tables Vol C Tables 4.2.6.8 and 6.1.1.4'
H H 0.0000 0.0000 'International Tables Vol C Tables 4.2.6.8 and 6.1.1.4'
N N 0.0311 0.0180 'International Tables Vol C Tables 4.2.6.8 and 6.1.1.4'
O O 0.0492 0.0322 'International Tables Vol C Tables 4.2.6.8 and 6.1.1.4'

loop_
_geom_angle_atom_site_label_1
_geom_angle_atom_site_label_2
_geom_angle_atom_site_label_3
_geom_angle
C4 O1 C13 117.31(12)
C5 O2 C7 118.67(13)
C22 O4 C23 115.98(16)
C21 O5 C24 116.20(16)
C6 C1 C2 119.92(15)
C6 C1 C20 119.81(16)
C2 C1 C20 120.21(15)
C3 C2 C1 119.98(14)
C3 C2 C19 120.20(15)
C1 C2 C19 119.82(15)
C4 C3 C2 119.47(16)
C4 C3 H3 120.3
C2 C3 H3 120.3
O1 C4 C3 119.52(15)
O1 C4 C5 119.78(14)
C3 C4 C5 120.62(15)
O2 C5 C6 118.30(15)
O2 C5 C4 121.55(15)
C6 C5 C4 120.09(15)
C5 C6 C1 119.90(16)
C5 C6 H6 120.0
C1 C6 H6 120.0
C8 C7 C12 121.66(15)
C8 C7 O2 122.68(14)
C12 C7 O2 115.61(15)
C7 C8 C9 118.44(16)
C7 C8 H8 120.8
C9 C8 H8 120.8
C10 C9 C8 120.78(18)
C10 C9 H9 119.6
C8 C9 H9 119.6
C9 C10 C11 119.90(16)
C9 C10 H10 120.0
C11 C10 H10 120.0
C12 C11 C10 119.81(16)
C12 C11 C22 121.87(16)
C10 C11 C22 118.31(16)
C7 C12 C11 119.39(16)
C7 C12 H12 120.3
C11 C12 H12 120.3
C14 C13 C18 122.10(15)
C14 C13 O1 121.36(14)
C18 C13 O1 116.39(13)
C15 C14 C13 118.36(16)
C15 C14 H14 120.8
C13 C14 H14 120.8
C14 C15 C16 120.56(16)
C14 C15 H15 119.7
C16 C15 H15 119.7
C15 C16 C17 120.55(17)
C15 C16 H16 119.7
C17 C16 H16 119.7
C16 C17 C18 119.65(16)
C16 C17 C21 118.46(16)
C18 C17 C21 121.89(16)
C13 C18 C17 118.74(15)
C13 C18 H18 120.6
C17 C18 H18 120.6
N2 C19 C2 178.62(18)
N1 C20 C1 178.7(2)
O6 C21 O5 123.65(17)
O6 C21 C17 124.32(18)
O5 C21 C17 112.02(14)
O3 C22 O4 123.13(18)
O3 C22 C11 123.71(19)
O4 C22 C11 113.16(15)
O4 C23 H23A 109.5
O4 C23 H23B 109.5
H23A C23 H23B 109.5
O4 C23 H23C 109.5
H23A C23 H23C 109.5
H23B C23 H23C 109.5
O5 C24 H24A 109.5
O5 C24 H24B 109.5
H24A C24 H24B 109.5
O5 C24 H24C 109.5
H24A C24 H24C 109.5
H24B C24 H24C 109.5

loop_
_geom_bond_atom_site_label_1
_geom_bond_atom_site_label_2
_geom_bond_distance
_geom_bond_publ_flag
O1 C4 1.3746(19) n
O1 C13 1.3956(19) n
O2 C5 1.3714(19) n
O2 C7 1.3970(19) n
O3 C22 1.200(2) n
O4 C22 1.323(2) n
O4 C23 1.449(2) n
O5 C21 1.332(2) n
O5 C24 1.450(2) n
O6 C21 1.206(2) n
N1 C20 1.138(2) n
N2 C19 1.141(2) n
C1 C6 1.388(2) n
C1 C2 1.403(2) n
C1 C20 1.440(2) n
C2 C3 1.390(2) n
C2 C19 1.440(2) n
C3 C4 1.380(2) n
C3 H3 0.9300 ?
C4 C5 1.396(2) n
C5 C6 1.378(2) n
C6 H6 0.9300 ?
C7 C8 1.376(2) n
C7 C12 1.378(2) n
C8 C9 1.389(3) n
C8 H8 0.9300 ?
C9 C10 1.379(3) n
C9 H9 0.9300 ?
C10 C11 1.386(3) n
C10 H10 0.9300 ?
C11 C12 1.385(2) n
C11 C22 1.491(2) n
C12 H12 0.9300 ?
C13 C14 1.381(2) n
C13 C18 1.382(2) n
C14 C15 1.378(3) n
C14 H14 0.9300 ?
C15 C16 1.379(3) n
C15 H15 0.9300 ?
C16 C17 1.384(3) n
C16 H16 0.9300 ?
C17 C18 1.386(2) n
C17 C21 1.488(2) n
C18 H18 0.9300 ?
C23 H23A 0.9600 ?
C23 H23B 0.9600 ?
C23 H23C 0.9600 ?
C24 H24A 0.9600 ?
C24 H24B 0.9600 ?
C24 H24C 0.9600 ?

loop_
_cod_related_entry_id
_cod_related_entry_database
_cod_related_entry_code
1 ChemSpider 30658066
